data_1506243
loop_
_publ_author_name
'Banwell, Martin G.'
'Ma, Xinghua'
'Taylor, Rebecca M.'
'Willis, Anthony C.'

_publ_section_title
;
 Concise assembly of the polycyclic frameworks associated with the
 hapalindole and fischerindole alkaloids.
;
_journal_issue 21
_journal_name_full 'Organic letters'
_journal_page_first 4959
_journal_page_last 4961
_journal_paper_doi 10.1021/ol062020x
_journal_volume 8
_journal_year 2006
_chemical_absolute_configuration unk
_chemical_compound_source local
_chemical_formula_moiety 'C17 H19 N O2'
_chemical_formula_sum 'C17 H19 N O2'
_chemical_formula_weight 269.34
_space_group_IT_number 33
_symmetry_cell_setting orthorhombic
_symmetry_space_group_name_Hall 'P 2c -2n'
_symmetry_space_group_name_H-M 'P n a 21'
_atom_sites_solution_hydrogens geom
_atom_sites_solution_primary direct
_audit_creation_date 06-01-05
_audit_creation_method CRYSTALS_ver_12.18
_audit_update_record
;
2006-01-05 - Report on C17 H19 N O2
              by Anthony C. Willis
              for  Xinghua Ma and Martin Banwell

2006-01-06 - passes checkcif tests with minor warnings

;
_cell_angle_alpha 90
_cell_angle_beta 90
_cell_angle_gamma 90
_cell_formula_units_Z 8
_cell_length_a 20.5365(5)
_cell_length_b 5.2508(1)
_cell_length_c 26.4263(6)
_cell_measurement_reflns_used 36482
_cell_measurement_temperature 200
_cell_measurement_theta_max 26
_cell_measurement_theta_min 3
_cell_volume 2849.63(11)
_computing_cell_refinement 'Denzo/Scalepack '
_computing_data_collection 'COLLECT (Nonius BV, 1997)'
_computing_data_reduction 'Denzo/Scalepack (Otwinowski & Minor, 1996)'
_computing_molecular_graphics
;
ORTEP-II (Johnson 1976) in teXsan (MSC, 1992-1997)
;
_computing_publication_material 'CRYSTALS '
_computing_structure_refinement 'CRYSTALS (Watkin et al 2003)'
_computing_structure_solution 'SIR92 (Altomare et al, 1994)'
_diffrn_ambient_temperature 200
_diffrn_measured_fraction_theta_full 0.996
_diffrn_measured_fraction_theta_max 0.996
_diffrn_measurement_device_type 'Nonius KappaCCD'
_diffrn_measurement_method ' \f and \w scans with CCD '
_diffrn_radiation_monochromator graphite
_diffrn_radiation_type 'Mo K\a'
_diffrn_radiation_wavelength 0.71073
_diffrn_reflns_av_R_equivalents 0.062
_diffrn_reflns_limit_h_max 25
_diffrn_reflns_limit_h_min -18
_diffrn_reflns_limit_k_max 6
_diffrn_reflns_limit_k_min -6
_diffrn_reflns_limit_l_max 32
_diffrn_reflns_limit_l_min -32
_diffrn_reflns_number 31499
_diffrn_reflns_theta_full 26.020
_diffrn_reflns_theta_max 26.0
_diffrn_reflns_theta_min 3.047
_diffrn_standards_number 0
_exptl_absorpt_coefficient_mu 0.082
_exptl_absorpt_correction_T_max 0.993
_exptl_absorpt_correction_T_min 0.978
_exptl_absorpt_correction_type integration
_exptl_absorpt_process_details
;
via Gaussian method (Coppens, 1970) implemented in maXus (2000)
;
_exptl_crystal_colour colourless
_exptl_crystal_density_diffrn 1.256
_exptl_crystal_density_meas ?
_exptl_crystal_description needle
_exptl_crystal_F_000 1152
_exptl_crystal_size_max 0.43
_exptl_crystal_size_mid 0.13
_exptl_crystal_size_min 0.09
_refine_diff_density_max 0.17
_refine_diff_density_min -0.16
_refine_ls_extinction_method None
_refine_ls_goodness_of_fit_ref 1.1106
_refine_ls_hydrogen_treatment noref
_refine_ls_matrix_type full
_refine_ls_number_parameters 362
_refine_ls_number_reflns 2244
_refine_ls_number_restraints 1
_refine_ls_R_factor_all 0.0508
_refine_ls_R_factor_gt 0.0382
_refine_ls_shift/su_max 0.001566
_refine_ls_structure_factor_coef F
_refine_ls_weighting_details
;
  Method, part 1, Chebychev polynomial, (Watkin, 1994, Prince, 1982)
  [weight] = 1.0/[A~0~*T~0~(x)+A~1~*T~1~(x) ... +A~n-1~]*T~n-1~(x)]
  where A~i~ are the Chebychev coefficients listed below and x= Fcalc/Fmax
  Method = Robust Weighting (Prince, 1982)
  W = [weight] * [1-(deltaF/6*sigmaF)^2^]^2^
  A~i~ are:
  1.18 0.690 0.846
;
_refine_ls_weighting_scheme calc
_refine_ls_wR_factor_all 0.0535
_refine_ls_wR_factor_gt 0.0468
_refine_ls_wR_factor_ref 0.0468
_reflns_limit_h_max 25
_reflns_limit_h_min 0
_reflns_limit_k_max 6
_reflns_limit_k_min 0
_reflns_limit_l_max 32
_reflns_limit_l_min 0
_reflns_number_gt 2244
_reflns_number_total 2872
_reflns_threshold_expression I>1.5\s(I)
_oxford_diffrn_Wilson_B_factor 3.04
_oxford_diffrn_Wilson_scale 2.30
_oxford_refine_ls_scale 0.690
_oxford_structure_analysis_title 'ban0522b, two scales'
_cod_data_source_file ol062020xsi20060817_021341.cif
_cod_data_source_block ban0522b
_cod_depositor_comments
;
The following automatic conversions were performed:

'_symmetry_cell_setting' value 'Orthorhombic' changed to
'orthorhombic' according to
/home/saulius/struct/CIF-dictionaries/cif_core.dic dictionary named
'cif_core.dic' version 2.4.1 from 2010-06-29.

Automatic conversion script
Id: cif_fix_values 1715 2011-07-08 13:25:40Z adriana 

The following automatic conversions were performed:

'_exptl_crystal_density_meas' value 'not measured' was changed to '?'
- the value is perceived as not measured.

Automatic conversion script
Id: cif_fix_values 3008 2015-01-20 13:52:24Z robertas 
;
_cod_original_sg_symbol_H-M 'P n a 21 '
_cod_database_code 1506243

loop_
_symmetry_equiv_pos_as_xyz
x,y,z
-x+1/2,y+1/2,z+1/2
x+1/2,-y+1/2,z
-x,-y,z+1/2

loop_
_atom_site_label
_atom_site_type_symbol
_atom_site_fract_x
_atom_site_fract_y
_atom_site_fract_z
_atom_site_U_iso_or_equiv
_atom_site_occupancy
_atom_site_adp_type
_atom_site_refinement_flags_posn
O18 O 0.66169(16) 0.1764(6) 0.38032(13) 0.0604 1.0000 Uani .
O19 O 0.57865(11) 0.4483(5) 0.37828(10) 0.0476 1.0000 Uani .
O118 O 0.59361(15) 0.8317(6) 0.24271(12) 0.0570 1.0000 Uani .
O119 O 0.67633(11) 0.5565(5) 0.24582(10) 0.0487 1.0000 Uani .
N1 N 0.82629(15) 0.8043(6) 0.39572(13) 0.0345 1.0000 Uani .
N101 N 0.42743(15) 0.2071(6) 0.22713(15) 0.0369 1.0000 Uani .
C2 C 0.76439(18) 0.7345(5) 0.4125(2) 0.0330 1.0000 Uani .
C3 C 0.76937(14) 0.5312(5) 0.44422(12) 0.0301 1.0000 Uani .
C4 C 0.83744(14) 0.4714(6) 0.44823(12) 0.0310 1.0000 Uani .
C5 C 0.8727(2) 0.2808(7) 0.47333(19) 0.0392 1.0000 Uani .
C6 C 0.93861(19) 0.2724(7) 0.4673(2) 0.0447 1.0000 Uani .
C7 C 0.97223(17) 0.4491(7) 0.43732(15) 0.0454 1.0000 Uani .
C8 C 0.93904(15) 0.6397(7) 0.41145(14) 0.0398 1.0000 Uani .
C9 C 0.87142(15) 0.6452(6) 0.41715(13) 0.0333 1.0000 Uani .
C10 C 0.83994(19) 1.0047(6) 0.35915(13) 0.0420 1.0000 Uani .
C11 C 0.71496(13) 0.3942(5) 0.47065(12) 0.0307 1.0000 Uani .
C12 C 0.64932(14) 0.4648(6) 0.44904(13) 0.0327 1.0000 Uani .
C13 C 0.60775(16) 0.6180(7) 0.47308(15) 0.0419 1.0000 Uani .
C14 C 0.6208(2) 0.7411(7) 0.5233(2) 0.0477 1.0000 Uani .
C15 C 0.6908(2) 0.7062(8) 0.54075(19) 0.0424 1.0000 Uani .
C16 C 0.71532(15) 0.4384(6) 0.52827(12) 0.0364 1.0000 Uani .
C17 C 0.63114(16) 0.3461(7) 0.39960(14) 0.0366 1.0000 Uani .
C20 C 0.5564(2) 0.3289(11) 0.33205(17) 0.0612 1.0000 Uani .
C102 C 0.48800(17) 0.2746(6) 0.21089(19) 0.0327 1.0000 Uani .
C103 C 0.48557(14) 0.4788(6) 0.17866(12) 0.0301 1.0000 Uani .
C104 C 0.41795(14) 0.5425(5) 0.17421(12) 0.0299 1.0000 Uani .
C105 C 0.38316(19) 0.7339(6) 0.14821(19) 0.0350 1.0000 Uani .
C106 C 0.3158(2) 0.7463(6) 0.1530(2) 0.0413 1.0000 Uani .
C107 C 0.28339(15) 0.5692(7) 0.18324(14) 0.0421 1.0000 Uani .
C108 C 0.31535(16) 0.3794(7) 0.20936(14) 0.0403 1.0000 Uani .
C109 C 0.38291(14) 0.3695(6) 0.20480(12) 0.0318 1.0000 Uani .
C110 C 0.41207(18) 0.0089(6) 0.26338(13) 0.0409 1.0000 Uani .
C111 C 0.54132(14) 0.6115(6) 0.15263(12) 0.0313 1.0000 Uani .
C112 C 0.60635(14) 0.5379(6) 0.17490(13) 0.0338 1.0000 Uani .
C113 C 0.64786(16) 0.3814(7) 0.15110(15) 0.0420 1.0000 Uani .
C114 C 0.6337(3) 0.2574(7) 0.1014(3) 0.0547 1.0000 Uani .
C115 C 0.5642(2) 0.2949(8) 0.08299(18) 0.0432 1.0000 Uani .
C116 C 0.54179(16) 0.5654(6) 0.09508(13) 0.0381 1.0000 Uani .
C117 C 0.62329(17) 0.6596(7) 0.22396(14) 0.0382 1.0000 Uani .
C120 C 0.6986(2) 0.6828(11) 0.29159(17) 0.0611 1.0000 Uani .
H21 H 0.72282(18) 0.8206(5) 0.4027(2) 0.0395 1.0000 Uiso R
H51 H 0.8499(2) 0.1535(7) 0.49522(19) 0.0472 1.0000 Uiso R
H61 H 0.96382(19) 0.1356(7) 0.4849(2) 0.0536 1.0000 Uiso R
H71 H 1.02070(17) 0.4379(7) 0.43448(15) 0.0545 1.0000 Uiso R
H81 H 0.96241(15) 0.7666(7) 0.38985(14) 0.0477 1.0000 Uiso R
H101 H 0.79842(19) 1.0920(6) 0.34966(13) 0.0504 1.0000 Uiso R
H102 H 0.87057(19) 1.1312(6) 0.37444(13) 0.0504 1.0000 Uiso R
H103 H 0.86022(19) 0.9287(6) 0.32824(13) 0.0504 1.0000 Uiso R
H111 H 0.72136(13) 0.2077(5) 0.46481(12) 0.0369 1.0000 Uiso R
H131 H 0.56493(16) 0.6532(7) 0.45648(15) 0.0503 1.0000 Uiso R
H141 H 0.6116(2) 0.9276(7) 0.5203(2) 0.0572 1.0000 Uiso R
H142 H 0.5911(2) 0.6641(7) 0.5491(2) 0.0572 1.0000 Uiso R
H151 H 0.6931(2) 0.7331(8) 0.57817(19) 0.0510 1.0000 Uiso R
H152 H 0.7191(2) 0.8342(8) 0.52332(19) 0.0510 1.0000 Uiso R
H161 H 0.76074(15) 0.4184(6) 0.54132(12) 0.0437 1.0000 Uiso R
H162 H 0.68634(15) 0.3101(6) 0.54486(12) 0.0437 1.0000 Uiso R
H201 H 0.5169(2) 0.4202(11) 0.31931(17) 0.0734 1.0000 Uiso R
H202 H 0.5916(2) 0.3375(11) 0.30599(17) 0.0734 1.0000 Uiso R
H203 H 0.5452(2) 0.1468(11) 0.33890(17) 0.0734 1.0000 Uiso R
H1021 H 0.52906(17) 0.1864(6) 0.22120(19) 0.0394 1.0000 Uiso R
H1051 H 0.40678(19) 0.8598(6) 0.12653(19) 0.0419 1.0000 Uiso R
H1061 H 0.2907(2) 0.8815(6) 0.1348(2) 0.0496 1.0000 Uiso R
H1071 H 0.23491(15) 0.5804(7) 0.18608(14) 0.0505 1.0000 Uiso R
H1081 H 0.29107(16) 0.2541(7) 0.23071(14) 0.0484 1.0000 Uiso R
H1101 H 0.45298(18) -0.0807(6) 0.27360(13) 0.0492 1.0000 Uiso R
H1102 H 0.39125(18) 0.0866(6) 0.29390(13) 0.0492 1.0000 Uiso R
H1103 H 0.38137(18) -0.1160(6) 0.24765(13) 0.0492 1.0000 Uiso R
H1111 H 0.53561(14) 0.7986(6) 0.15814(12) 0.0374 1.0000 Uiso R
H1131 H 0.69075(16) 0.3455(7) 0.16754(15) 0.0505 1.0000 Uiso R
H1141 H 0.6639(3) 0.3301(7) 0.0754(3) 0.0657 1.0000 Uiso R
H1142 H 0.6418(3) 0.0704(7) 0.1048(3) 0.0657 1.0000 Uiso R
H1151 H 0.5624(2) 0.2669(8) 0.04559(18) 0.0519 1.0000 Uiso R
H1152 H 0.5350(2) 0.1702(8) 0.10031(18) 0.0519 1.0000 Uiso R
H1161 H 0.57214(16) 0.6895(6) 0.07874(13) 0.0456 1.0000 Uiso R
H1162 H 0.49681(16) 0.5909(6) 0.08149(13) 0.0456 1.0000 Uiso R
H1201 H 0.7379(2) 0.5932(11) 0.30497(17) 0.0735 1.0000 Uiso R
H1202 H 0.7099(2) 0.8638(11) 0.28370(17) 0.0735 1.0000 Uiso R
H1203 H 0.6632(2) 0.6785(11) 0.31758(17) 0.0735 1.0000 Uiso R

loop_
_atom_site_aniso_label
_atom_site_aniso_U_11
_atom_site_aniso_U_22
_atom_site_aniso_U_33
_atom_site_aniso_U_23
_atom_site_aniso_U_13
_atom_site_aniso_U_12
O18 0.077(2) 0.0517(15) 0.0530(17) -0.0143(16) -0.0230(15) 0.0182(15)
O19 0.0317(12) 0.0698(17) 0.0412(12) 0.0015(13) -0.0083(10) -0.0024(11)
O118 0.0682(18) 0.0508(16) 0.0520(18) -0.0140(16) -0.0202(14) 0.0176(14)
O119 0.0356(12) 0.0674(15) 0.0432(13) 0.0019(13) -0.0075(10) -0.0008(11)
N1 0.0386(15) 0.0320(12) 0.0329(17) 0.0038(15) 0.0041(12) 0.0024(13)
N101 0.0425(16) 0.0291(12) 0.0392(18) 0.0011(14) -0.0010(13) -0.0053(13)
C2 0.0336(18) 0.0273(17) 0.038(3) -0.0020(13) 0.0017(16) -0.0033(12)
C3 0.0304(14) 0.0281(13) 0.0318(14) -0.0012(12) -0.0015(12) 0.0005(12)
C4 0.0303(14) 0.0303(14) 0.0325(15) -0.0046(12) -0.0025(12) 0.0030(12)
C5 0.049(2) 0.0324(16) 0.036(2) -0.0022(14) -0.0096(19) 0.0053(14)
C6 0.0404(19) 0.048(2) 0.046(3) -0.0084(17) -0.0093(19) 0.0176(15)
C7 0.0337(16) 0.0498(19) 0.053(2) -0.0178(17) -0.0022(15) 0.0055(15)
C8 0.0335(16) 0.0436(18) 0.0423(18) -0.0101(15) 0.0058(13) -0.0050(13)
C9 0.0320(16) 0.0316(15) 0.0363(15) -0.0044(13) -0.0004(13) -0.0004(12)
C10 0.055(2) 0.0382(17) 0.0329(16) 0.0053(14) 0.0052(14) -0.0047(15)
C11 0.0333(15) 0.0250(13) 0.0338(15) 0.0002(12) -0.0018(12) 0.0040(11)
C12 0.0335(15) 0.0293(13) 0.0353(15) 0.0060(13) -0.0008(13) -0.0047(12)
C13 0.0331(15) 0.0419(17) 0.0507(19) 0.0025(16) 0.0014(15) -0.0030(14)
C14 0.047(2) 0.050(3) 0.046(3) -0.0119(16) 0.0072(19) 0.0009(15)
C15 0.047(2) 0.0407(16) 0.040(2) -0.0058(18) 0.0023(17) -0.0093(17)
C16 0.0423(17) 0.0379(15) 0.0291(15) 0.0037(14) -0.0011(13) -0.0071(13)
C17 0.0352(16) 0.0346(19) 0.0399(19) 0.0038(16) -0.0043(14) -0.0064(14)
C20 0.047(2) 0.094(3) 0.043(2) 0.006(3) -0.0116(18) -0.019(2)
C102 0.0380(19) 0.0325(17) 0.028(2) -0.0033(13) -0.0048(15) 0.0052(12)
C103 0.0321(14) 0.0295(13) 0.0288(14) -0.0023(12) -0.0015(11) 0.0022(11)
C104 0.0323(14) 0.0293(13) 0.0280(14) -0.0047(12) -0.0004(12) -0.0001(11)
C105 0.0356(16) 0.0370(18) 0.032(2) -0.0028(14) -0.0014(17) 0.0040(13)
C106 0.048(2) 0.039(2) 0.037(2) -0.0093(14) -0.0078(19) 0.0111(14)
C107 0.0280(15) 0.0478(18) 0.0504(19) -0.0135(17) -0.0014(13) 0.0068(14)
C108 0.0374(16) 0.0396(17) 0.0441(18) -0.0081(15) 0.0053(14) -0.0051(13)
C109 0.0330(14) 0.0300(14) 0.0325(15) -0.0061(12) -0.0030(13) -0.0002(12)
C110 0.054(2) 0.0320(15) 0.0370(17) 0.0025(14) 0.0035(15) -0.0036(15)
C111 0.0338(15) 0.0299(14) 0.0301(14) 0.0012(12) 0.0011(11) 0.0001(12)
C112 0.0327(15) 0.0324(13) 0.0362(15) 0.0019(13) 0.0000(13) -0.0030(12)
C113 0.0343(17) 0.0433(18) 0.0483(18) 0.0006(16) -0.0018(14) 0.0033(14)
C114 0.051(2) 0.049(3) 0.064(4) -0.0114(18) 0.007(2) 0.0113(17)
C115 0.052(2) 0.0409(17) 0.037(2) -0.0050(18) 0.0034(17) -0.0004(17)
C116 0.0412(17) 0.0365(16) 0.0365(17) 0.0021(14) 0.0037(12) -0.0017(13)
C117 0.0355(16) 0.038(2) 0.0414(19) 0.0066(16) -0.0038(14) -0.0035(14)
C120 0.052(2) 0.090(3) 0.041(2) 0.003(3) -0.0130(19) -0.016(2)

loop_
_atom_type_symbol
_atom_type_scat_dispersion_real
_atom_type_scat_dispersion_imag
_atom_type_scat_Cromer_Mann_a1
_atom_type_scat_Cromer_Mann_b1
_atom_type_scat_Cromer_Mann_a2
_atom_type_scat_Cromer_Mann_b2
_atom_type_scat_Cromer_Mann_a3
_atom_type_scat_Cromer_Mann_b3
_atom_type_scat_Cromer_Mann_a4
_atom_type_scat_Cromer_Mann_b4
_atom_type_scat_Cromer_Mann_c
_atom_type_scat_source
C 0.0033 0.0016 2.3100 20.8439 1.0200 10.2075 1.5886 0.5687 0.8650 51.6512 0.2156 'International Tables Vol C 4.2.6.8 and 6.1.1.4'
H 0.0000 0.0000 0.4930 10.5109 0.3229 26.1257 0.1402 3.1424 0.0408 57.7998 0.0030 'International Tables Vol C 4.2.6.8 and 6.1.1.4'
N 0.0061 0.0033 12.2126 0.0057 3.1322 9.8933 2.0125 28.9975 1.1663 0.5826 -11.5290 'International Tables Vol C 4.2.6.8 and 6.1.1.4'
O 0.0106 0.0060 3.0485 13.2771 2.2868 5.7011 1.5463 0.3239 0.8670 32.9089 0.2508 'International Tables Vol C 4.2.6.8 and 6.1.1.4'

loop_
_exptl_crystal_face_index_h
_exptl_crystal_face_index_k
_exptl_crystal_face_index_l
_exptl_crystal_face_perp_dist
0 -1 0 0.200
0 1 0 0.230
1 0 0 0.070
-1 0 0 0.040
0 0 1 0.030
0 0 -1 0.070
-1 0 -1 0.055
-1 0 1 0.030
1 0 -1 0.080
1 0 1 0.050

loop_
_geom_angle_atom_site_label_1
_geom_angle_atom_site_label_2
_geom_angle_atom_site_label_3
_geom_angle
_geom_angle_publ_flag
C17 O19 C20 116.0(3) yes
C117 O119 C120 115.3(3) yes
C2 N1 C9 109.0(3) yes
C2 N1 C10 125.1(3) yes
C9 N1 C10 125.8(3) yes
C102 N101 C109 108.0(3) yes
C102 N101 C110 126.4(3) yes
C109 N101 C110 125.5(3) yes
N1 C2 C3 109.4(3) yes
N1 C2 H21 125.3 no
C3 C2 H21 125.3 no
C2 C3 C4 106.8(3) yes
C2 C3 C11 127.3(3) yes
C4 C3 C11 125.8(3) yes
C3 C4 C5 133.9(3) yes
C3 C4 C9 107.3(3) yes
C5 C4 C9 118.8(3) yes
C4 C5 C6 118.7(4) yes
C4 C5 H51 120.6 no
C6 C5 H51 120.6 no
C5 C6 C7 122.2(4) yes
C5 C6 H61 118.9 no
C7 C6 H61 118.9 no
C6 C7 C8 120.9(3) yes
C6 C7 H71 119.6 no
C8 C7 H71 119.6 no
C7 C8 C9 116.7(3) yes
C7 C8 H81 121.7 no
C9 C8 H81 121.7 no
C4 C9 C8 122.7(3) yes
C4 C9 N1 107.5(3) yes
C8 C9 N1 129.8(3) yes
N1 C10 H101 109.5 no
N1 C10 H102 109.5 no
H101 C10 H102 109.5 no
N1 C10 H103 109.5 no
H101 C10 H103 109.5 no
H102 C10 H103 109.5 no
C3 C11 C12 111.8(2) yes
C3 C11 C16 112.6(2) yes
C12 C11 C16 109.9(2) yes
C3 C11 H111 107.4 no
C12 C11 H111 107.4 no
C16 C11 H111 107.4 no
C11 C12 C13 122.6(3) yes
C11 C12 C17 116.8(3) yes
C13 C12 C17 120.5(3) yes
C12 C13 C14 124.5(3) yes
C12 C13 H131 117.7 no
C14 C13 H131 117.7 no
C13 C14 C15 112.7(4) yes
C13 C14 H141 108.7 no
C15 C14 H141 108.7 no
C13 C14 H142 108.7 no
C15 C14 H142 108.7 no
H141 C14 H142 109.5 no
C14 C15 C16 110.8(3) yes
C14 C15 H151 109.1 no
C16 C15 H151 109.1 no
C14 C15 H152 109.1 no
C16 C15 H152 109.1 no
H151 C15 H152 109.5 no
C11 C16 C15 110.5(3) yes
C11 C16 H161 109.2 no
C15 C16 H161 109.2 no
C11 C16 H162 109.2 no
C15 C16 H162 109.2 no
H161 C16 H162 109.5 no
C12 C17 O19 113.9(3) yes
C12 C17 O18 123.3(3) yes
O19 C17 O18 122.9(3) yes
O19 C20 H201 109.4 no
O19 C20 H202 109.5 no
H201 C20 H202 109.5 no
O19 C20 H203 109.5 no
H201 C20 H203 109.5 no
H202 C20 H203 109.5 no
N101 C102 C103 111.5(3) yes
N101 C102 H1021 124.3 no
C103 C102 H1021 124.2 no
C102 C103 C104 105.6(3) yes
C102 C103 C111 128.2(3) yes
C104 C103 C111 126.2(3) yes
C103 C104 C105 134.2(3) yes
C103 C104 C109 107.2(3) yes
C105 C104 C109 118.6(3) yes
C104 C105 C106 119.5(4) yes
C104 C105 H1051 120.2 no
C106 C105 H1051 120.2 no
C105 C106 C107 119.7(4) yes
C105 C106 H1061 120.1 no
C107 C106 H1061 120.2 no
C106 C107 C108 122.8(3) yes
C106 C107 H1071 118.6 no
C108 C107 H1071 118.6 no
C107 C108 C109 117.2(3) yes
C107 C108 H1081 121.4 no
C109 C108 H1081 121.4 no
C104 C109 C108 122.2(3) yes
C104 C109 N101 107.7(3) yes
C108 C109 N101 130.1(3) yes
N101 C110 H1101 109.5 no
N101 C110 H1102 109.5 no
H1101 C110 H1102 109.5 no
N101 C110 H1103 109.5 no
H1101 C110 H1103 109.5 no
H1102 C110 H1103 109.5 no
C103 C111 C112 112.1(3) yes
C103 C111 C116 112.5(3) yes
C112 C111 C116 109.8(3) yes
C103 C111 H1111 107.4 no
C112 C111 H1111 107.4 no
C116 C111 H1111 107.4 no
C111 C112 C113 122.4(3) yes
C111 C112 C117 115.9(3) yes
C113 C112 C117 121.6(3) yes
C112 C113 C114 123.7(3) yes
C112 C113 H1131 118.1 no
C114 C113 H1131 118.1 no
C113 C114 C115 114.0(4) yes
C113 C114 H1141 108.3 no
C115 C114 H1141 108.3 no
C113 C114 H1142 108.3 no
C115 C114 H1142 108.3 no
H1141 C114 H1142 109.5 no
C114 C115 C116 109.7(3) yes
C114 C115 H1151 109.4 no
C116 C115 H1151 109.4 no
C114 C115 H1152 109.4 no
C116 C115 H1152 109.4 no
H1151 C115 H1152 109.5 no
C111 C116 C115 110.8(3) yes
C111 C116 H1161 109.1 no
C115 C116 H1161 109.1 no
C111 C116 H1162 109.1 no
C115 C116 H1162 109.2 no
H1161 C116 H1162 109.5 no
C112 C117 O119 113.0(3) yes
C112 C117 O118 124.5(3) yes
O119 C117 O118 122.5(3) yes
O119 C120 H1201 109.5 no
O119 C120 H1202 109.5 no
H1201 C120 H1202 109.5 no
O119 C120 H1203 109.5 no
H1201 C120 H1203 109.5 no
H1202 C120 H1203 109.5 no

loop_
_geom_bond_atom_site_label_1
_geom_bond_atom_site_label_2
_geom_bond_distance
_geom_bond_publ_flag
O18 C17 1.203(5) yes
O19 C17 1.329(4) yes
O19 C20 1.447(5) yes
O118 C117 1.197(5) yes
O119 C117 1.347(4) yes
O119 C120 1.453(5) yes
N1 C2 1.395(5) yes
N1 C9 1.370(4) yes
N1 C10 1.456(4) yes
N101 C102 1.363(5) yes
N101 C109 1.383(5) yes
N101 C110 1.449(5) yes
C2 C3 1.362(5) yes
C2 H21 1.000 no
C3 C4 1.437(4) yes
C3 C11 1.501(4) yes
C4 C5 1.402(5) yes
C4 C9 1.412(4) yes
C5 C6 1.364(6) yes
C5 H51 1.000 no
C6 C7 1.403(6) yes
C6 H61 1.000 no
C7 C8 1.390(5) yes
C7 H71 1.000 no
C8 C9 1.397(5) yes
C8 H81 1.000 no
C10 H101 1.000 no
C10 H102 1.000 no
C10 H103 1.000 no
C11 C12 1.510(4) yes
C11 C16 1.540(4) yes
C11 H111 1.000 no
C12 C13 1.334(5) yes
C12 C17 1.495(5) yes
C13 C14 1.499(7) yes
C13 H131 1.000 no
C14 C15 1.523(7) yes
C14 H141 1.000 no
C14 H142 1.000 no
C15 C16 1.529(5) yes
C15 H151 1.000 no
C15 H152 1.000 no
C16 H161 1.000 no
C16 H162 1.000 no
C20 H201 1.000 no
C20 H202 1.000 no
C20 H203 1.000 no
C102 C103 1.370(5) yes
C102 H1021 1.000 no
C103 C104 1.433(4) yes
C103 C111 1.506(4) yes
C104 C105 1.412(5) yes
C104 C109 1.413(4) yes
C105 C106 1.390(6) yes
C105 H1051 1.000 no
C106 C107 1.396(6) yes
C106 H1061 1.000 no
C107 C108 1.379(5) yes
C107 H1071 1.000 no
C108 C109 1.394(5) yes
C108 H1081 1.000 no
C110 H1101 1.000 no
C110 H1102 1.000 no
C110 H1103 1.000 no
C111 C112 1.510(4) yes
C111 C116 1.540(4) yes
C111 H1111 1.000 no
C112 C113 1.341(5) yes
C112 C117 1.487(5) yes
C113 C114 1.496(8) yes
C113 H1131 1.000 no
C114 C115 1.519(7) yes
C114 H1141 1.000 no
C114 H1142 1.000 no
C115 C116 1.527(5) yes
C115 H1151 1.000 no
C115 H1152 1.000 no
C116 H1161 1.000 no
C116 H1162 1.000 no
C120 H1201 1.000 no
C120 H1202 1.000 no
C120 H1203 1.000 no

loop_
_geom_contact_atom_site_label_1
_geom_contact_atom_site_label_2
_geom_contact_distance
_geom_contact_site_symmetry_2
_geom_contact_publ_flag
O18 C2 3.249(5) 1_545 no
O18 C120 3.576(6) 1_545 no
O19 C7 3.401(4) 3_455 no
O19 C120 3.582(5) . no
O118 C102 3.289(5) 1_565 no
O119 C107 3.381(4) 3_565 no
O119 C20 3.562(5) . no
N1 C5 3.373(5) 1_565 no
N101 C105 3.369(5) 1_545 no
C2 C120 3.480(7) . no
C4 C10 3.398(5) 1_545 no
C5 C10 3.414(6) 1_545 no
C6 C116 3.570(6) 2_645 no
C7 C20 3.586(6) 3 no
C16 C106 3.495(6) 4_665 no
C20 C102 3.508(7) . no
C104 C110 3.401(4) 1_565 no
C105 C110 3.421(6) 1_565 no
C107 C120 3.595(6) 3_465 no

loop_
_geom_torsion_atom_site_label_1
_geom_torsion_atom_site_label_2
_geom_torsion_atom_site_label_3
_geom_torsion_atom_site_label_4
_geom_torsion
_geom_torsion_publ_flag
O18 C17 O19 C20 5.2(5) no
O18 C17 C12 C11 10.0(5) no
O18 C17 C12 C13 -167.6(4) no
O19 C17 C12 C11 -168.8(3) no
O19 C17 C12 C13 13.5(5) no
O118 C117 O119 C120 -5.2(5) no
O118 C117 C112 C111 -10.3(5) no
O118 C117 C112 C113 166.9(4) no
O119 C117 C112 C111 169.8(3) no
O119 C117 C112 C113 -13.0(5) no
N1 C2 C3 C4 0.7(4) no
N1 C2 C3 C11 -179.7(3) no
N1 C9 C4 C3 0.6(4) no
N1 C9 C4 C5 177.8(3) no
N1 C9 C8 C7 -178.3(4) no
N101 C102 C103 C104 -0.4(4) no
N101 C102 C103 C111 179.9(3) no
N101 C109 C104 C103 0.1(4) no
N101 C109 C104 C105 -178.3(3) no
N101 C109 C108 C107 178.3(4) no
C2 N1 C9 C4 -0.1(4) no
C2 N1 C9 C8 179.5(4) no
C2 C3 C4 C5 -177.4(4) no
C2 C3 C4 C9 -0.8(4) no
C2 C3 C11 C12 13.8(5) no
C2 C3 C11 C16 -110.6(4) no
C3 C2 N1 C9 -0.4(5) no
C3 C2 N1 C10 176.4(3) no
C3 C4 C5 C6 177.2(4) no
C3 C4 C9 C8 -179.1(3) no
C3 C11 C12 C13 -105.5(4) no
C3 C11 C12 C17 76.9(3) no
C3 C11 C16 C15 74.6(3) no
C4 C3 C11 C12 -166.8(3) no
C4 C3 C11 C16 68.9(4) no
C4 C5 C6 C7 0.6(7) no
C4 C9 N1 C10 -176.9(3) no
C4 C9 C8 C7 1.3(5) no
C5 C4 C3 C11 3.0(6) no
C5 C4 C9 C8 -1.8(5) no
C5 C6 C7 C8 -1.2(7) no
C6 C5 C4 C9 0.8(6) no
C6 C7 C8 C9 0.2(6) no
C8 C9 N1 C10 2.7(6) no
C9 C4 C3 C11 179.6(3) no
C11 C12 C13 C14 1.0(5) no
C11 C16 C15 C14 62.0(4) no
C12 C11 C16 C15 -50.7(3) no
C12 C13 C14 C15 8.7(5) no
C12 C17 O19 C20 -176.0(3) no
C13 C12 C11 C16 20.3(4) no
C13 C14 C15 C16 -39.5(5) no
C14 C13 C12 C17 178.5(3) no
C16 C11 C12 C17 -157.3(3) no
C102 N101 C109 C104 -0.4(4) no
C102 N101 C109 C108 -179.8(4) no
C102 C103 C104 C105 178.3(4) no
C102 C103 C104 C109 0.2(4) no
C102 C103 C111 C112 -13.9(5) no
C102 C103 C111 C116 110.5(4) no
C103 C102 N101 C109 0.5(5) no
C103 C102 N101 C110 -176.6(3) no
C103 C104 C105 C106 -178.4(4) no
C103 C104 C109 C108 179.6(3) no
C103 C111 C112 C113 105.8(4) no
C103 C111 C112 C117 -77.1(4) no
C103 C111 C116 C115 -73.8(3) no
C104 C103 C111 C112 166.4(3) no
C104 C103 C111 C116 -69.2(4) no
C104 C105 C106 C107 -0.2(6) no
C104 C109 N101 C110 176.8(3) no
C104 C109 C108 C107 -1.0(5) no
C105 C104 C103 C111 -2.0(6) no
C105 C104 C109 C108 1.1(5) no
C105 C106 C107 C108 0.3(6) no
C106 C105 C104 C109 -0.5(6) no
C106 C107 C108 C109 0.3(6) no
C108 C109 N101 C110 -2.6(6) no
C109 C104 C103 C111 179.9(3) no
C111 C112 C113 C114 -2.1(6) no
C111 C116 C115 C114 -62.3(5) no
C112 C111 C116 C115 51.8(4) no
C112 C113 C114 C115 -7.8(6) no
C112 C117 O119 C120 174.7(3) no
C113 C112 C111 C116 -20.1(4) no
C113 C114 C115 C116 39.1(5) no
C114 C113 C112 C117 -179.0(4) no
C116 C111 C112 C117 157.0(3) no
